data_4113067
loop_
_publ_author_name
'Scott L. Childs'
'Leonard J. Chyall'
'Jeanette T. Dunlap'
'Valeriya N. Smolenskaya'
'Barbara C. Stahly'
'G. Patrick Stahly'

_publ_section_title
;
 Crystal Engineering Approach To Forming Cocrystals of Amine
 Hydrochlorides with Organic Acids. Molecular Complexes of Fluoxetine
 Hydrochloride with Benzoic, Succinic, and Fumaric Acids
;
_journal_name_full 'Journal of the American Chemical Society'
_journal_page_first 13335
_journal_page_last 13342
_journal_paper_doi 10.1021/ja048114o
_journal_volume 126
_journal_year 2004
_chemical_formula_moiety '(C17 H19 F3 N O 1+, Cl 1-), C7 H6 O2'
_chemical_formula_sum 'C24 H25 Cl F3 N O3'
_chemical_formula_weight 467.90
_chemical_melting_point 405
_chemical_name_common 'Fluoxetine hydrochloride:benzoic acid cocrystal (1:1)'
_chemical_name_systematic
; 
 N-Methyl-g-((4-trifluoromethyl)phenoxy)-benzenepropanamine 
 hydrochloride benzoic acid 
;
_space_group_IT_number 14
_symmetry_cell_setting monoclinic
_symmetry_space_group_name_Hall '-P 2yn'
_symmetry_space_group_name_H-M 'P 1 21/n 1'
_atom_sites_solution_hydrogens geom
_atom_sites_solution_primary direct
_atom_sites_solution_secondary difmap
_audit_creation_method SHELXL-97
_cell_angle_alpha 90.00
_cell_angle_beta 97.738(13)
_cell_angle_gamma 90.00
_cell_formula_units_Z 8
_cell_length_a 14.806(5)
_cell_length_b 13.179(4)
_cell_length_c 24.417(7)
_cell_measurement_reflns_used 9443
_cell_measurement_temperature 100(2)
_cell_measurement_theta_max 33.01
_cell_measurement_theta_min 2.29
_cell_volume 4721(3)
_computing_cell_refinement 'Bruker SMART'
_computing_data_collection 'Bruker SMART'
_computing_data_reduction 'Bruker SAINT'
_computing_molecular_graphics 'Bruker SHELXTL'
_computing_publication_material 'Bruker SHELXTL'
_computing_structure_refinement 'SHELXL-97 (Sheldrick, 1997)'
_computing_structure_solution 'SHELXS-97 (Sheldrick, 1990)'
_diffrn_ambient_temperature 100(2)
_diffrn_measured_fraction_theta_full 0.950
_diffrn_measured_fraction_theta_max 0.950
_diffrn_measurement_device_type 'CCD area detector'
_diffrn_measurement_method 'phi and omega scans'
_diffrn_radiation_monochromator graphite
_diffrn_radiation_source 'fine-focus sealed tube'
_diffrn_radiation_type MoK\a
_diffrn_radiation_wavelength 0.71073
_diffrn_reflns_av_R_equivalents 0.0751
_diffrn_reflns_av_sigmaI/netI 0.0761
_diffrn_reflns_limit_h_max 22
_diffrn_reflns_limit_h_min -22
_diffrn_reflns_limit_k_max 20
_diffrn_reflns_limit_k_min -20
_diffrn_reflns_limit_l_max 37
_diffrn_reflns_limit_l_min -37
_diffrn_reflns_number 82494
_diffrn_reflns_theta_full 33.07
_diffrn_reflns_theta_max 33.07
_diffrn_reflns_theta_min 1.52
_exptl_absorpt_coefficient_mu 0.210
_exptl_absorpt_correction_T_max 1
_exptl_absorpt_correction_T_min 0.870124
_exptl_absorpt_correction_type multi-scan
_exptl_absorpt_process_details 'SADABS V2.08, Sheldrick 2003'
_exptl_crystal_colour colorless
_exptl_crystal_density_diffrn 1.317
_exptl_crystal_description rod
_exptl_crystal_F_000 1952
_exptl_crystal_size_max 0.47
_exptl_crystal_size_mid 0.15
_exptl_crystal_size_min 0.10
_refine_diff_density_max 2.574
_refine_diff_density_min -0.689
_refine_diff_density_rms 0.100
_refine_ls_extinction_method none
_refine_ls_goodness_of_fit_ref 1.052
_refine_ls_hydrogen_treatment mixed
_refine_ls_matrix_type full
_refine_ls_number_parameters 603
_refine_ls_number_reflns 17030
_refine_ls_number_restraints 0
_refine_ls_restrained_S_all 1.052
_refine_ls_R_factor_all 0.1330
_refine_ls_R_factor_gt 0.0852
_refine_ls_shift/su_max 0.002
_refine_ls_shift/su_mean 0.000
_refine_ls_structure_factor_coef Fsqd
_refine_ls_weighting_details 'calc w=1/[\s^2^(Fo^2^)+(0.0900P)^2^+3.0000P] where P=(Fo^2^+2Fc^2^)/3'
_refine_ls_weighting_scheme calc
_refine_ls_wR_factor_gt 0.1930
_refine_ls_wR_factor_ref 0.2165
_reflns_number_gt 11039
_reflns_number_total 17030
_reflns_threshold_expression >2sigma(I)
_cod_data_source_file ja048114osi20040613_103412_1.cif
_cod_data_source_block a6g18
_cod_original_cell_volume 4721(2)
_cod_database_code 4113067

loop_
_symmetry_equiv_pos_as_xyz
'x, y, z'
'-x+1/2, y+1/2, -z+1/2'
'-x, -y, -z'
'x-1/2, -y-1/2, z-1/2'

loop_
_atom_site_label
_atom_site_type_symbol
_atom_site_fract_x
_atom_site_fract_y
_atom_site_fract_z
_atom_site_U_iso_or_equiv
_atom_site_adp_type
_atom_site_occupancy
_atom_site_symmetry_multiplicity
_atom_site_calc_flag
_atom_site_refinement_flags
Cl1 Cl 0.66370(4) 0.49473(4) 0.05848(2) 0.01761(12) Uani 1 1 d .
Cl2 Cl 0.16383(4) 0.51028(4) 0.05575(2) 0.01874(12) Uani 1 1 d .
C1 C 0.93542(17) 0.5597(2) 0.09510(11) 0.0279(6) Uani 1 1 d .
H1A H 0.9892 0.5559 0.0758 0.042 Uiso 1 1 calc R
H1B H 0.9184 0.4913 0.1056 0.042 Uiso 1 1 calc R
H1C H 0.9493 0.6015 0.1284 0.042 Uiso 1 1 calc R
C2 C 0.87544(16) 0.71221(19) 0.04107(10) 0.0209(5) Uani 1 1 d .
H2A H 0.9323 0.7148 0.0239 0.025 Uiso 1 1 calc R
H2B H 0.8834 0.7564 0.0741 0.025 Uiso 1 1 calc R
C3 C 0.79602(16) 0.7513(2) -0.00004(10) 0.0206(5) Uani 1 1 d .
H3A H 0.8156 0.8134 -0.0180 0.025 Uiso 1 1 calc R
H3B H 0.7804 0.6996 -0.0292 0.025 Uiso 1 1 calc R
C4 C 0.71100(15) 0.77544(17) 0.02659(9) 0.0165(4) Uani 1 1 d .
H4 H 0.6983 0.7177 0.0510 0.020 Uiso 1 1 calc R
C5 C 0.68413(16) 0.88712(18) 0.10142(9) 0.0180(4) Uani 1 1 d .
C6 C 0.60622(16) 0.83400(18) 0.11139(10) 0.0184(4) Uani 1 1 d .
H6 H 0.5849 0.7779 0.0889 0.022 Uiso 1 1 calc R
C7 C 0.56041(17) 0.86466(19) 0.15479(10) 0.0210(5) Uani 1 1 d .
H7 H 0.5080 0.8285 0.1623 0.025 Uiso 1 1 calc R
C8 C 0.59085(18) 0.9479(2) 0.18726(10) 0.0231(5) Uani 1 1 d .
C9 C 0.66823(18) 0.99940(19) 0.17717(11) 0.0253(5) Uani 1 1 d .
H9 H 0.6893 1.0557 0.1996 0.030 Uiso 1 1 calc R
C10 C 0.71526(17) 0.96948(19) 0.13452(10) 0.0222(5) Uani 1 1 d .
H10 H 0.7686 1.0050 0.1279 0.027 Uiso 1 1 calc R
C11 C 0.5381(2) 0.9821(3) 0.23198(12) 0.0399(8) Uani 1 1 d .
C12 C 0.62790(16) 0.79289(18) -0.01650(9) 0.0182(4) Uani 1 1 d .
C13 C 0.58247(16) 0.70814(18) -0.04124(10) 0.0186(4) Uani 1 1 d .
H13 H 0.6030 0.6419 -0.0304 0.022 Uiso 1 1 calc R
C14 C 0.50704(17) 0.7200(2) -0.08176(10) 0.0222(5) Uani 1 1 d .
H14 H 0.4769 0.6621 -0.0986 0.027 Uiso 1 1 calc R
C15 C 0.47641(19) 0.8162(2) -0.09735(11) 0.0279(6) Uani 1 1 d .
H15 H 0.4252 0.8244 -0.1249 0.034 Uiso 1 1 calc R
C16 C 0.5203(2) 0.9002(2) -0.07280(13) 0.0401(8) Uani 1 1 d .
H16 H 0.4985 0.9662 -0.0831 0.048 Uiso 1 1 calc R
C17 C 0.5968(2) 0.8889(2) -0.03281(12) 0.0337(7) Uani 1 1 d .
H17 H 0.6275 0.9472 -0.0168 0.040 Uiso 1 1 calc R
C18 C 0.72510(15) 0.65902(17) 0.18054(9) 0.0163(4) Uani 1 1 d .
C19 C 0.72595(15) 0.71194(17) 0.23456(9) 0.0152(4) Uani 1 1 d .
C20 C 0.66196(18) 0.68970(19) 0.26967(10) 0.0228(5) Uani 1 1 d .
H20 H 0.6152 0.6415 0.2590 0.027 Uiso 1 1 calc R
C21 C 0.66696(19) 0.7386(2) 0.32068(11) 0.0269(5) Uani 1 1 d .
H21 H 0.6241 0.7227 0.3451 0.032 Uiso 1 1 calc R
C22 C 0.7342(2) 0.8101(2) 0.33584(10) 0.0266(5) Uani 1 1 d .
H22 H 0.7371 0.8435 0.3705 0.032 Uiso 1 1 calc R
C23 C 0.79754(18) 0.8333(2) 0.30052(10) 0.0256(5) Uani 1 1 d .
H23 H 0.8431 0.8830 0.3108 0.031 Uiso 1 1 calc R
C24 C 0.79387(16) 0.78346(19) 0.25000(10) 0.0203(5) Uani 1 1 d .
H24 H 0.8377 0.7982 0.2261 0.024 Uiso 1 1 calc R
F1 F 0.5519(2) 1.0741(2) 0.24735(15) 0.1238(16) Uani 1 1 d .
F2 F 0.44610(16) 0.9814(2) 0.21508(11) 0.0732(8) Uani 1 1 d .
F3 F 0.5385(3) 0.9190(3) 0.27306(12) 0.1293(16) Uani 1 1 d .
N1 N 0.85846(13) 0.60593(16) 0.05797(9) 0.0185(4) Uani 1 1 d .
H1D H 0.811(2) 0.600(2) 0.0737(14) 0.034(9) Uiso 1 1 d .
H1E H 0.851(2) 0.566(2) 0.0262(14) 0.035(9) Uiso 1 1 d .
O1 O 0.73490(12) 0.86388(13) 0.06026(7) 0.0204(3) Uani 1 1 d .
O2 O 0.78280(12) 0.67246(13) 0.15026(7) 0.0209(3) Uani 1 1 d .
O3 O 0.65491(12) 0.59602(14) 0.16858(8) 0.0221(4) Uani 1 1 d .
H3 H 0.658(3) 0.572(3) 0.1405(17) 0.057(13) Uiso 1 1 d .
C1B C 0.44268(17) 0.5837(2) 0.08569(11) 0.0265(5) Uani 1 1 d .
H1B1 H 0.4925 0.5785 0.0632 0.040 Uiso 1 1 calc R
H1B2 H 0.4274 0.5160 0.0982 0.040 Uiso 1 1 calc R
H1B3 H 0.4617 0.6270 0.1178 0.040 Uiso 1 1 calc R
C2B C 0.37490(15) 0.73604(19) 0.03498(10) 0.0196(5) Uani 1 1 d .
H2B1 H 0.4302 0.7404 0.0163 0.023 Uiso 1 1 calc R
H2B2 H 0.3842 0.7799 0.0682 0.023 Uiso 1 1 calc R
C3B C 0.29222(15) 0.77361(19) -0.00427(10) 0.0191(4) Uani 1 1 d .
H3B1 H 0.3076 0.8393 -0.0203 0.023 Uiso 1 1 calc R
H3B2 H 0.2788 0.7245 -0.0350 0.023 Uiso 1 1 calc R
C4B C 0.20684(15) 0.78719(17) 0.02396(9) 0.0159(4) Uani 1 1 d .
H4B H 0.1974 0.7247 0.0457 0.019 Uiso 1 1 calc R
C5B C 0.17704(15) 0.88232(17) 0.10433(9) 0.0169(4) Uani 1 1 d .
C6B C 0.10328(16) 0.82108(18) 0.11264(10) 0.0186(4) Uani 1 1 d .
H6B H 0.0845 0.7674 0.0877 0.022 Uiso 1 1 calc R
C7B C 0.05753(17) 0.8395(2) 0.15788(10) 0.0219(5) Uani 1 1 d .
H7B H 0.0075 0.7977 0.1640 0.026 Uiso 1 1 calc R
C8B C 0.08449(17) 0.9188(2) 0.19435(10) 0.0236(5) Uani 1 1 d .
C9B C 0.15822(18) 0.9788(2) 0.18576(11) 0.0251(5) Uani 1 1 d .
H9B H 0.1771 1.0324 0.2107 0.030 Uiso 1 1 calc R
C10B C 0.20444(17) 0.96115(19) 0.14104(10) 0.0217(5) Uani 1 1 d .
H10B H 0.2548 1.0027 0.1353 0.026 Uiso 1 1 calc R
C11B C 0.0312(2) 0.9397(3) 0.24081(12) 0.0371(7) Uani 1 1 d .
C12B C 0.12250(15) 0.80566(18) -0.01769(9) 0.0171(4) Uani 1 1 d .
C13B C 0.07237(15) 0.72208(18) -0.03986(10) 0.0181(4) Uani 1 1 d .
H13B H 0.0907 0.6556 -0.0281 0.022 Uiso 1 1 calc R
C14B C -0.00433(16) 0.7351(2) -0.07906(10) 0.0224(5) Uani 1 1 d .
H14B H -0.0377 0.6776 -0.0940 0.027 Uiso 1 1 calc R
C15B C -0.03197(17) 0.8318(2) -0.09635(11) 0.0262(5) Uani 1 1 d .
H15B H -0.0843 0.8408 -0.1230 0.031 Uiso 1 1 calc R
C16B C 0.0177(2) 0.9156(2) -0.07424(12) 0.0336(6) Uani 1 1 d .
H16B H -0.0014 0.9820 -0.0858 0.040 Uiso 1 1 calc R
C17B C 0.09535(19) 0.9030(2) -0.03510(12) 0.0283(6) Uani 1 1 d .
H17B H 0.1292 0.9605 -0.0206 0.034 Uiso 1 1 calc R
C18B C 0.24289(17) 0.66154(17) 0.18164(9) 0.0181(4) Uani 1 1 d .
C19B C 0.24751(16) 0.71243(17) 0.23647(9) 0.0171(4) Uani 1 1 d .
C20B C 0.18751(17) 0.68682(19) 0.27369(10) 0.0212(5) Uani 1 1 d .
H20B H 0.1430 0.6355 0.2645 0.025 Uiso 1 1 calc R
C21B C 0.19307(18) 0.7367(2) 0.32438(10) 0.0249(5) Uani 1 1 d .
H21B H 0.1530 0.7187 0.3501 0.030 Uiso 1 1 calc R
C22B C 0.25706(19) 0.8126(2) 0.33724(10) 0.0261(5) Uani 1 1 d .
H22B H 0.2598 0.8475 0.3715 0.031 Uiso 1 1 calc R
C23B C 0.31737(19) 0.8381(2) 0.30052(11) 0.0268(5) Uani 1 1 d .
H23B H 0.3617 0.8897 0.3097 0.032 Uiso 1 1 calc R
C24B C 0.31239(17) 0.78751(18) 0.24996(10) 0.0207(5) Uani 1 1 d .
H24B H 0.3535 0.8045 0.2247 0.025 Uiso 1 1 calc R
F1B F 0.01633(14) 0.85617(18) 0.27037(8) 0.0535(6) Uani 1 1 d .
F2B F -0.05443(13) 0.97114(16) 0.22220(9) 0.0479(5) Uani 1 1 d .
F3B F 0.06722(19) 1.0086(3) 0.27553(12) 0.1074(14) Uani 1 1 d .
N1B N 0.36126(13) 0.62887(16) 0.05201(9) 0.0184(4) Uani 1 1 d .
H1B4 H 0.316(2) 0.626(2) 0.0698(13) 0.030(8) Uiso 1 1 d .
H1B5 H 0.350(2) 0.590(2) 0.0221(13) 0.029(8) Uiso 1 1 d .
O1B O 0.22726(11) 0.87105(13) 0.06162(7) 0.0192(3) Uani 1 1 d .
O2B O 0.29492(12) 0.68070(13) 0.14861(7) 0.0215(4) Uani 1 1 d .
O3B O 0.17575(14) 0.59391(14) 0.17203(8) 0.0262(4) Uani 1 1 d .
H3B3 H 0.179(2) 0.571(3) 0.1418(16) 0.044(11) Uiso 1 1 d .

loop_
_atom_site_aniso_label
_atom_site_aniso_U_11
_atom_site_aniso_U_22
_atom_site_aniso_U_33
_atom_site_aniso_U_23
_atom_site_aniso_U_13
_atom_site_aniso_U_12
Cl1 0.0170(2) 0.0198(3) 0.0161(2) -0.00513(19) 0.00234(19) -0.00010(19)
Cl2 0.0203(3) 0.0201(3) 0.0158(2) -0.00443(19) 0.00224(19) -0.0006(2)
C1 0.0185(12) 0.0387(15) 0.0251(13) -0.0081(11) -0.0022(10) 0.0097(10)
C2 0.0142(10) 0.0289(12) 0.0205(11) -0.0042(9) 0.0054(8) -0.0047(9)
C3 0.0186(11) 0.0269(12) 0.0178(11) -0.0018(9) 0.0078(9) -0.0018(9)
C4 0.0177(10) 0.0172(10) 0.0148(10) -0.0030(8) 0.0024(8) 0.0005(8)
C5 0.0184(11) 0.0192(11) 0.0159(10) -0.0022(8) 0.0000(8) 0.0020(8)
C6 0.0185(11) 0.0184(11) 0.0177(11) -0.0034(8) 0.0005(8) 0.0006(8)
C7 0.0197(11) 0.0235(12) 0.0196(11) -0.0012(9) 0.0027(9) 0.0033(9)
C8 0.0270(13) 0.0258(12) 0.0165(11) -0.0043(9) 0.0031(9) 0.0079(10)
C9 0.0296(13) 0.0225(12) 0.0218(12) -0.0083(9) -0.0031(10) 0.0027(10)
C10 0.0210(11) 0.0223(12) 0.0221(12) -0.0066(9) -0.0012(9) -0.0024(9)
C11 0.0482(19) 0.0466(18) 0.0249(14) -0.0088(13) 0.0048(13) 0.0214(15)
C12 0.0221(11) 0.0188(11) 0.0139(10) -0.0008(8) 0.0028(8) 0.0012(9)
C13 0.0180(11) 0.0192(11) 0.0184(11) 0.0024(8) 0.0021(8) 0.0009(8)
C14 0.0190(11) 0.0280(13) 0.0195(11) 0.0003(9) 0.0018(9) -0.0038(9)
C15 0.0258(13) 0.0364(15) 0.0200(12) 0.0033(10) -0.0027(10) 0.0075(11)
C16 0.055(2) 0.0248(14) 0.0349(16) 0.0002(12) -0.0138(14) 0.0143(13)
C17 0.0473(18) 0.0192(12) 0.0296(14) -0.0017(10) -0.0131(13) 0.0029(11)
C18 0.0167(10) 0.0163(10) 0.0160(10) -0.0005(8) 0.0021(8) 0.0025(8)
C19 0.0175(10) 0.0162(10) 0.0123(10) -0.0012(7) 0.0032(8) 0.0030(8)
C20 0.0290(13) 0.0214(12) 0.0196(11) -0.0038(9) 0.0087(10) -0.0026(10)
C21 0.0359(15) 0.0278(13) 0.0199(12) -0.0024(10) 0.0142(10) 0.0001(11)
C22 0.0381(15) 0.0268(13) 0.0149(11) -0.0044(9) 0.0037(10) 0.0072(11)
C23 0.0279(13) 0.0284(13) 0.0193(12) -0.0069(10) -0.0011(10) -0.0020(10)
C24 0.0184(11) 0.0265(12) 0.0162(11) -0.0025(9) 0.0026(8) 0.0000(9)
F1 0.120(2) 0.108(2) 0.170(3) -0.114(2) 0.116(2) -0.074(2)
F2 0.0529(14) 0.0892(19) 0.0840(18) -0.0361(15) 0.0330(13) 0.0027(13)
F3 0.185(3) 0.159(3) 0.0606(17) 0.0441(19) 0.079(2) 0.125(3)
N1 0.0115(9) 0.0272(11) 0.0168(9) -0.0060(8) 0.0017(7) 0.0001(7)
O1 0.0217(8) 0.0202(8) 0.0197(8) -0.0059(6) 0.0046(7) -0.0049(7)
O2 0.0207(8) 0.0280(9) 0.0151(8) -0.0049(7) 0.0063(6) -0.0008(7)
O3 0.0231(9) 0.0242(9) 0.0205(9) -0.0084(7) 0.0079(7) -0.0067(7)
C1B 0.0174(11) 0.0340(14) 0.0260(13) -0.0066(11) -0.0045(9) 0.0098(10)
C2B 0.0134(10) 0.0275(12) 0.0180(11) -0.0043(9) 0.0027(8) -0.0030(9)
C3B 0.0131(10) 0.0276(12) 0.0169(11) -0.0007(9) 0.0034(8) 0.0000(9)
C4B 0.0146(10) 0.0187(10) 0.0145(10) -0.0028(8) 0.0016(8) 0.0015(8)
C5B 0.0162(10) 0.0179(10) 0.0158(10) -0.0016(8) -0.0006(8) 0.0025(8)
C6B 0.0175(11) 0.0184(11) 0.0198(11) -0.0047(8) 0.0021(8) -0.0001(8)
C7B 0.0176(11) 0.0264(12) 0.0220(12) -0.0042(9) 0.0031(9) 0.0012(9)
C8B 0.0194(11) 0.0324(13) 0.0189(11) -0.0077(10) 0.0024(9) 0.0050(10)
C9B 0.0249(12) 0.0250(12) 0.0241(12) -0.0105(10) -0.0012(10) 0.0033(10)
C10B 0.0196(11) 0.0203(11) 0.0241(12) -0.0059(9) -0.0011(9) 0.0005(9)
C11B 0.0337(16) 0.0524(19) 0.0258(14) -0.0166(13) 0.0066(12) 0.0069(14)
C12B 0.0138(10) 0.0215(11) 0.0159(10) 0.0001(8) 0.0021(8) 0.0037(8)
C13B 0.0159(10) 0.0212(11) 0.0173(11) 0.0013(8) 0.0022(8) 0.0005(8)
C14B 0.0174(11) 0.0301(13) 0.0193(11) 0.0014(9) 0.0010(9) -0.0023(9)
C15B 0.0180(12) 0.0357(14) 0.0235(13) 0.0030(10) -0.0022(9) 0.0069(10)
C16B 0.0385(16) 0.0247(13) 0.0343(15) 0.0029(11) -0.0072(12) 0.0114(12)
C17B 0.0312(14) 0.0198(12) 0.0316(14) -0.0019(10) -0.0044(11) 0.0042(10)
C18B 0.0239(12) 0.0143(10) 0.0159(10) -0.0003(8) 0.0022(8) 0.0029(8)
C19B 0.0206(11) 0.0169(10) 0.0137(10) -0.0009(8) 0.0025(8) 0.0039(8)
C20B 0.0245(12) 0.0235(12) 0.0166(11) -0.0004(9) 0.0059(9) 0.0013(9)
C21B 0.0283(13) 0.0312(13) 0.0164(11) -0.0010(10) 0.0078(9) 0.0045(10)
C22B 0.0350(14) 0.0296(13) 0.0131(11) -0.0034(9) 0.0013(10) 0.0042(11)
C23B 0.0329(14) 0.0267(13) 0.0200(12) -0.0036(10) 0.0002(10) -0.0032(11)
C24B 0.0235(12) 0.0227(11) 0.0165(11) -0.0003(9) 0.0047(9) -0.0007(9)
F1B 0.0482(12) 0.0823(16) 0.0341(10) 0.0166(10) 0.0212(9) 0.0268(11)
F2B 0.0400(11) 0.0533(12) 0.0552(12) 0.0021(10) 0.0235(9) 0.0230(9)
F3B 0.0762(18) 0.169(3) 0.089(2) -0.106(2) 0.0553(16) -0.0680(19)
N1B 0.0116(9) 0.0266(10) 0.0166(9) -0.0060(8) 0.0007(7) 0.0034(7)
O1B 0.0178(8) 0.0194(8) 0.0208(8) -0.0052(6) 0.0040(6) -0.0016(6)
O2B 0.0224(9) 0.0272(9) 0.0157(8) -0.0041(7) 0.0061(6) -0.0005(7)
O3B 0.0361(11) 0.0237(9) 0.0206(9) -0.0083(7) 0.0101(8) -0.0092(8)

loop_
_atom_type_symbol
_atom_type_description
_atom_type_scat_dispersion_real
_atom_type_scat_dispersion_imag
_atom_type_scat_source
C C 0.0033 0.0016 'International Tables Vol C Tables 4.2.6.8 and 6.1.1.4'
H H 0.0000 0.0000 'International Tables Vol C Tables 4.2.6.8 and 6.1.1.4'
N N 0.0061 0.0033 'International Tables Vol C Tables 4.2.6.8 and 6.1.1.4'
O O 0.0106 0.0060 'International Tables Vol C Tables 4.2.6.8 and 6.1.1.4'
F F 0.0171 0.0103 'International Tables Vol C Tables 4.2.6.8 and 6.1.1.4'
Cl Cl 0.1484 0.1585 'International Tables Vol C Tables 4.2.6.8 and 6.1.1.4'

loop_
_geom_angle_atom_site_label_1
_geom_angle_atom_site_label_2
_geom_angle_atom_site_label_3
_geom_angle
N1 C1 H1A 109.5
N1 C1 H1B 109.5
H1A C1 H1B 109.5
N1 C1 H1C 109.5
H1A C1 H1C 109.5
H1B C1 H1C 109.5
N1 C2 C3 110.78(19)
N1 C2 H2A 109.5
C3 C2 H2A 109.5
N1 C2 H2B 109.5
C3 C2 H2B 109.5
H2A C2 H2B 108.1
C4 C3 C2 113.33(19)
C4 C3 H3A 108.9
C2 C3 H3A 108.9
C4 C3 H3B 108.9
C2 C3 H3B 108.9
H3A C3 H3B 107.7
O1 C4 C12 112.62(18)
O1 C4 C3 104.96(18)
C12 C4 C3 111.88(19)
O1 C4 H4 109.1
C12 C4 H4 109.1
C3 C4 H4 109.1
O1 C5 C10 115.4(2)
O1 C5 C6 124.3(2)
C10 C5 C6 120.3(2)
C7 C6 C5 119.0(2)
C7 C6 H6 120.5
C5 C6 H6 120.5
C6 C7 C8 120.6(2)
C6 C7 H7 119.7
C8 C7 H7 119.7
C9 C8 C7 119.9(2)
C9 C8 C11 120.6(3)
C7 C8 C11 119.5(3)
C8 C9 C10 120.5(2)
C8 C9 H9 119.8
C10 C9 H9 119.8
C9 C10 C5 119.8(2)
C9 C10 H10 120.1
C5 C10 H10 120.1
F1 C11 F3 113.3(3)
F1 C11 F2 102.0(3)
F3 C11 F2 97.5(3)
F1 C11 C8 115.0(3)
F3 C11 C8 114.9(3)
F2 C11 C8 112.0(3)
C17 C12 C13 118.9(2)
C17 C12 C4 122.8(2)
C13 C12 C4 118.3(2)
C14 C13 C12 120.5(2)
C14 C13 H13 119.7
C12 C13 H13 119.7
C15 C14 C13 120.0(2)
C15 C14 H14 120.0
C13 C14 H14 120.0
C16 C15 C14 119.9(2)
C16 C15 H15 120.1
C14 C15 H15 120.1
C15 C16 C17 120.5(3)
C15 C16 H16 119.7
C17 C16 H16 119.7
C12 C17 C16 120.2(3)
C12 C17 H17 119.9
C16 C17 H17 119.9
O2 C18 O3 123.3(2)
O2 C18 C19 123.2(2)
O3 C18 C19 113.5(2)
C20 C19 C24 120.2(2)
C20 C19 C18 121.4(2)
C24 C19 C18 118.4(2)
C19 C20 C21 119.6(2)
C19 C20 H20 120.2
C21 C20 H20 120.2
C22 C21 C20 120.2(2)
C22 C21 H21 119.9
C20 C21 H21 119.9
C21 C22 C23 120.3(2)
C21 C22 H22 119.9
C23 C22 H22 119.9
C22 C23 C24 119.8(2)
C22 C23 H23 120.1
C24 C23 H23 120.1
C23 C24 C19 120.0(2)
C23 C24 H24 120.0
C19 C24 H24 120.0
C1 N1 C2 114.2(2)
C1 N1 H1D 107(2)
C2 N1 H1D 113(2)
C1 N1 H1E 106(2)
C2 N1 H1E 108(2)
H1D N1 H1E 108(3)
C5 O1 C4 118.85(18)
C18 O3 H3 108(3)
N1B C1B H1B1 109.5
N1B C1B H1B2 109.5
H1B1 C1B H1B2 109.5
N1B C1B H1B3 109.5
H1B1 C1B H1B3 109.5
H1B2 C1B H1B3 109.5
N1B C2B C3B 110.68(19)
N1B C2B H2B1 109.5
C3B C2B H2B1 109.5
N1B C2B H2B2 109.5
C3B C2B H2B2 109.5
H2B1 C2B H2B2 108.1
C4B C3B C2B 113.29(19)
C4B C3B H3B1 108.9
C2B C3B H3B1 108.9
C4B C3B H3B2 108.9
C2B C3B H3B2 108.9
H3B1 C3B H3B2 107.7
O1B C4B C12B 112.72(18)
O1B C4B C3B 105.17(18)
C12B C4B C3B 111.82(19)
O1B C4B H4B 109.0
C12B C4B H4B 109.0
C3B C4B H4B 109.0
O1B C5B C6B 124.4(2)
O1B C5B C10B 115.4(2)
C6B C5B C10B 120.2(2)
C7B C6B C5B 119.3(2)
C7B C6B H6B 120.4
C5B C6B H6B 120.4
C6B C7B C8B 120.6(2)
C6B C7B H7B 119.7
C8B C7B H7B 119.7
C9B C8B C7B 119.6(2)
C9B C8B C11B 121.1(2)
C7B C8B C11B 119.2(2)
C10B C9B C8B 120.4(2)
C10B C9B H9B 119.8
C8B C9B H9B 119.8
C9B C10B C5B 120.0(2)
C9B C10B H10B 120.0
C5B C10B H10B 120.0
F3B C11B F1B 107.5(3)
F3B C11B F2B 106.7(3)
F1B C11B F2B 102.5(3)
F3B C11B C8B 114.2(3)
F1B C11B C8B 113.3(3)
F2B C11B C8B 111.7(2)
C17B C12B C13B 119.4(2)
C17B C12B C4B 121.9(2)
C13B C12B C4B 118.6(2)
C14B C13B C12B 120.7(2)
C14B C13B H13B 119.7
C12B C13B H13B 119.7
C15B C14B C13B 120.2(2)
C15B C14B H14B 119.9
C13B C14B H14B 119.9
C14B C15B C16B 119.4(2)
C14B C15B H15B 120.3
C16B C15B H15B 120.3
C15B C16B C17B 120.7(2)
C15B C16B H16B 119.6
C17B C16B H16B 119.6
C12B C17B C16B 119.5(3)
C12B C17B H17B 120.2
C16B C17B H17B 120.2
O2B C18B O3B 123.2(2)
O2B C18B C19B 123.1(2)
O3B C18B C19B 113.7(2)
C24B C19B C20B 120.0(2)
C24B C19B C18B 118.7(2)
C20B C19B C18B 121.3(2)
C21B C20B C19B 119.8(2)
C21B C20B H20B 120.1
C19B C20B H20B 120.1
C22B C21B C20B 119.9(2)
C22B C21B H21B 120.0
C20B C21B H21B 120.0
C21B C22B C23B 120.6(2)
C21B C22B H22B 119.7
C23B C22B H22B 119.7
C22B C23B C24B 119.5(2)
C22B C23B H23B 120.2
C24B C23B H23B 120.2
C19B C24B C23B 120.2(2)
C19B C24B H24B 119.9
C23B C24B H24B 119.9
C1B N1B C2B 113.7(2)
C1B N1B H1B4 110(2)
C2B N1B H1B4 109(2)
C1B N1B H1B5 106(2)
C2B N1B H1B5 109(2)
H1B4 N1B H1B5 109(3)
C5B O1B C4B 118.69(17)
C18B O3B H3B3 106(3)

loop_
_geom_bond_atom_site_label_1
_geom_bond_atom_site_label_2
_geom_bond_distance
C1 N1 1.488(3)
C1 H1A 0.9800
C1 H1B 0.9800
C1 H1C 0.9800
C2 N1 1.491(3)
C2 C3 1.529(3)
C2 H2A 0.9900
C2 H2B 0.9900
C3 C4 1.526(3)
C3 H3A 0.9900
C3 H3B 0.9900
C4 O1 1.443(3)
C4 C12 1.525(3)
C4 H4 1.0000
C5 O1 1.368(3)
C5 C10 1.394(3)
C5 C6 1.398(3)
C6 C7 1.393(3)
C6 H6 0.9500
C7 C8 1.393(3)
C7 H7 0.9500
C8 C9 1.382(4)
C8 C11 1.495(4)
C9 C10 1.386(4)
C9 H9 0.9500
C10 H10 0.9500
C11 F1 1.277(4)
C11 F3 1.302(4)
C11 F2 1.369(4)
C12 C17 1.386(3)
C12 C13 1.398(3)
C13 C14 1.398(3)
C13 H13 0.9500
C14 C15 1.382(4)
C14 H14 0.9500
C15 C16 1.380(4)
C15 H15 0.9500
C16 C17 1.400(4)
C16 H16 0.9500
C17 H17 0.9500
C18 O2 1.216(3)
C18 O3 1.331(3)
C18 C19 1.491(3)
C19 C20 1.392(3)
C19 C24 1.393(3)
C20 C21 1.395(3)
C20 H20 0.9500
C21 C22 1.385(4)
C21 H21 0.9500
C22 C23 1.391(4)
C22 H22 0.9500
C23 C24 1.392(3)
C23 H23 0.9500
C24 H24 0.9500
N1 H1D 0.85(3)
N1 H1E 0.93(3)
O3 H3 0.76(4)
C1B N1B 1.489(3)
C1B H1B1 0.9800
C1B H1B2 0.9800
C1B H1B3 0.9800
C2B N1B 1.494(3)
C2B C3B 1.532(3)
C2B H2B1 0.9900
C2B H2B2 0.9900
C3B C4B 1.530(3)
C3B H3B1 0.9900
C3B H3B2 0.9900
C4B O1B 1.443(3)
C4B C12B 1.520(3)
C4B H4B 1.0000
C5B O1B 1.368(3)
C5B C6B 1.395(3)
C5B C10B 1.396(3)
C6B C7B 1.393(3)
C6B H6B 0.9500
C7B C8B 1.396(3)
C7B H7B 0.9500
C8B C9B 1.387(4)
C8B C11B 1.492(4)
C9B C10B 1.384(4)
C9B H9B 0.9500
C10B H10B 0.9500
C11B F3B 1.306(4)
C11B F1B 1.351(4)
C11B F2B 1.352(4)
C12B C17B 1.394(3)
C12B C13B 1.396(3)
C13B C14B 1.394(3)
C13B H13B 0.9500
C14B C15B 1.386(4)
C14B H14B 0.9500
C15B C16B 1.395(4)
C15B H15B 0.9500
C16B C17B 1.403(4)
C16B H16B 0.9500
C17B H17B 0.9500
C18B O2B 1.214(3)
C18B O3B 1.332(3)
C18B C19B 1.491(3)
C19B C24B 1.387(3)
C19B C20B 1.395(3)
C20B C21B 1.394(3)
C20B H20B 0.9500
C21B C22B 1.384(4)
C21B H21B 0.9500
C22B C23B 1.389(4)
C22B H22B 0.9500
C23B C24B 1.397(3)
C23B H23B 0.9500
C24B H24B 0.9500
N1B H1B4 0.85(3)
N1B H1B5 0.89(3)
O3B H3B3 0.80(4)

loop_
_geom_hbond_atom_site_label_D
_geom_hbond_atom_site_label_H
_geom_hbond_atom_site_label_A
_geom_hbond_distance_DH
_geom_hbond_distance_HA
_geom_hbond_distance_DA
_geom_hbond_angle_DHA
_geom_hbond_site_symmetry_A
N1 H1D O2 0.85(3) 2.19(3) 2.790(3) 128(3) .
N1 H1D Cl1 0.85(3) 2.57(3) 3.236(2) 136(3) .
N1 H1E Cl2 0.93(3) 2.23(3) 3.149(2) 173(3) 3_665
O3 H3 Cl1 0.76(4) 2.26(4) 3.020(2) 177(4) .
N1B H1B4 O2B 0.85(3) 2.12(3) 2.760(3) 132(3) .
N1B H1B4 Cl2 0.85(3) 2.70(3) 3.327(2) 132(3) .
N1B H1B5 Cl1 0.89(3) 2.25(3) 3.130(2) 172(3) 3_665
O3B H3B3 Cl2 0.80(4) 2.23(4) 3.029(2) 172(4) .

loop_
_geom_torsion_atom_site_label_1
_geom_torsion_atom_site_label_2
_geom_torsion_atom_site_label_3
_geom_torsion_atom_site_label_4
_geom_torsion
N1 C2 C3 C4 73.6(3)
C2 C3 C4 O1 69.4(2)
C2 C3 C4 C12 -168.2(2)
O1 C5 C6 C7 179.7(2)
C10 C5 C6 C7 0.0(3)
C5 C6 C7 C8 1.0(4)
C6 C7 C8 C9 -1.4(4)
C6 C7 C8 C11 177.3(2)
C7 C8 C9 C10 0.7(4)
C11 C8 C9 C10 -177.9(3)
C8 C9 C10 C5 0.2(4)
O1 C5 C10 C9 179.7(2)
C6 C5 C10 C9 -0.6(4)
C9 C8 C11 F1 20.1(4)
C7 C8 C11 F1 -158.5(3)
C9 C8 C11 F3 -114.0(4)
C7 C8 C11 F3 67.4(4)
C9 C8 C11 F2 136.0(3)
C7 C8 C11 F2 -42.6(4)
O1 C4 C12 C17 18.6(3)
C3 C4 C12 C17 -99.4(3)
O1 C4 C12 C13 -162.7(2)
C3 C4 C12 C13 79.4(3)
C17 C12 C13 C14 0.1(4)
C4 C12 C13 C14 -178.7(2)
C12 C13 C14 C15 -0.5(4)
C13 C14 C15 C16 -0.1(4)
C14 C15 C16 C17 1.1(5)
C13 C12 C17 C16 1.0(4)
C4 C12 C17 C16 179.7(3)
C15 C16 C17 C12 -1.6(5)
O2 C18 C19 C20 -175.8(2)
O3 C18 C19 C20 4.4(3)
O2 C18 C19 C24 2.9(3)
O3 C18 C19 C24 -176.9(2)
C24 C19 C20 C21 -0.8(4)
C18 C19 C20 C21 177.9(2)
C19 C20 C21 C22 1.2(4)
C20 C21 C22 C23 -0.4(4)
C21 C22 C23 C24 -0.8(4)
C22 C23 C24 C19 1.2(4)
C20 C19 C24 C23 -0.4(4)
C18 C19 C24 C23 -179.1(2)
C3 C2 N1 C1 176.11(19)
C10 C5 O1 C4 175.8(2)
C6 C5 O1 C4 -4.0(3)
C12 C4 O1 C5 76.8(2)
C3 C4 O1 C5 -161.25(19)
N1B C2B C3B C4B 69.2(3)
C2B C3B C4B O1B 67.8(2)
C2B C3B C4B C12B -169.6(2)
O1B C5B C6B C7B 179.6(2)
C10B C5B C6B C7B 0.0(3)
C5B C6B C7B C8B 0.5(4)
C6B C7B C8B C9B -0.8(4)
C6B C7B C8B C11B 177.0(3)
C7B C8B C9B C10B 0.6(4)
C11B C8B C9B C10B -177.1(3)
C8B C9B C10B C5B -0.2(4)
O1B C5B C10B C9B -179.8(2)
C6B C5B C10B C9B -0.1(4)
C9B C8B C11B F3B -8.7(5)
C7B C8B C11B F3B 173.6(3)
C9B C8B C11B F1B -132.3(3)
C7B C8B C11B F1B 49.9(4)
C9B C8B C11B F2B 112.5(3)
C7B C8B C11B F2B -65.2(4)
O1B C4B C12B C17B 28.6(3)
C3B C4B C12B C17B -89.7(3)
O1B C4B C12B C13B -152.9(2)
C3B C4B C12B C13B 88.8(3)
C17B C12B C13B C14B -0.1(4)
C4B C12B C13B C14B -178.6(2)
C12B C13B C14B C15B -0.3(4)
C13B C14B C15B C16B 0.1(4)
C14B C15B C16B C17B 0.4(4)
C13B C12B C17B C16B 0.6(4)
C4B C12B C17B C16B 179.1(2)
C15B C16B C17B C12B -0.8(4)
O2B C18B C19B C24B 2.1(3)
O3B C18B C19B C24B -177.3(2)
O2B C18B C19B C20B -178.8(2)
O3B C18B C19B C20B 1.9(3)
C24B C19B C20B C21B -0.1(4)
C18B C19B C20B C21B -179.3(2)
C19B C20B C21B C22B 1.1(4)
C20B C21B C22B C23B -1.4(4)
C21B C22B C23B C24B 0.8(4)
C20B C19B C24B C23B -0.5(4)
C18B C19B C24B C23B 178.7(2)
C22B C23B C24B C19B 0.2(4)
C3B C2B N1B C1B 174.21(19)
C6B C5B O1B C4B -3.6(3)
C10B C5B O1B C4B 176.1(2)
C12B C4B O1B C5B 77.5(2)
C3B C4B O1B C5B -160.40(19)
